data_8100605
loop_
_publ_author_name
'Mayer, Peter'
'Woisetschl\"ager, Oliver E. '
'Beck, Wolfgang'

_publ_section_title
;
Crystal structure of 1,6-di(ferrocenyl)-3,4-dihydroxy-hexa-2,4-diene-
1,6-dion, Fe~2~(C~5~H~5~)~2~(C~16~H~12~O~4~)
;
_journal_issue 2
_journal_name_full 'Zeitschrift f\"ur Kristallographie - New Crystal Structures'
_journal_page_first 205
_journal_page_last 206
_journal_volume 217
_journal_year 2002
_chemical_formula_moiety 'Fe2, 2(C5 H5), C16 H12 O4'
_chemical_formula_structural 'Fe2(C5 H5)2 (C16 H12 O4)'
_chemical_formula_sum 'C26 H22 Fe2 O4'
_chemical_formula_weight 510.140
_space_group_IT_number 14
_symmetry_cell_setting monoclinic
_symmetry_space_group_name_Hall '-P 2yn'
_symmetry_space_group_name_H-M 'P 1 21/n 1'
_cell_angle_alpha 90.0000
_cell_angle_beta 90.9453(10)
_cell_angle_gamma 90.0000
_cell_formula_units_Z 2
_cell_length_a 5.99050(20)
_cell_length_b 15.02530(40)
_cell_length_c 12.04970(40)
_cell_measurement_temperature 200(3)
_cell_volume 1084.435(58)
_diffrn_ambient_temperature 200(2)
_exptl_crystal_density_diffrn 1.56233(8)
_cod_original_sg_symbol_H-M 'P 21/n'
_cod_database_code 8100605

loop_
_symmetry_equiv_pos_as_xyz
'x, y, z'
'-x+1/2, y+1/2, -z+1/2'
'-x, -y, -z'
'x-1/2, -y-1/2, z-1/2'

loop_
_atom_site_label
_atom_site_type_symbol
_atom_site_fract_x
_atom_site_fract_y
_atom_site_fract_z
_atom_site_U_iso_or_equiv
_atom_site_adp_type
_atom_site_occupancy
_atom_site_symmetry_multiplicity
_atom_site_calc_flag
_atom_site_refinement_flags
_atom_site_disorder_assembly
_atom_site_disorder_group
Fe Fe 0.03557(6) 0.32821(2) 0.78506(3) 0.03100(12) Uani 1 4 d . . .
O1 O -0.3779(3) 0.13989(11) 0.85880(15) 0.0319(4) Uani 1 4 d . . .
O2 O -0.2891(2) 0.02083(11) 1.00061(15) 0.0293(4) Uani 1 4 d . . .
C1 C -0.0999(4) 0.20665(16) 0.7510(2) 0.0281(5) Uani 1 4 d . . .
C2 C -0.2341(4) 0.27553(17) 0.7017(2) 0.0321(6) Uani 1 4 d . . .
C3 C -0.1000(4) 0.32317(18) 0.6277(2) 0.0356(6) Uani 1 4 d . . .
C4 C 0.1164(5) 0.28487(18) 0.6292(2) 0.0386(6) Uani 1 4 d . . .
C5 C 0.1201(4) 0.21383(18) 0.7052(2) 0.0351(6) Uani 1 4 d . . .
C6 C -0.1740(4) 0.14486(15) 0.8362(2) 0.0268(5) Uani 1 4 d . . .
C7 C -0.0120(4) 0.08901(15) 0.8930(2) 0.0258(5) Uani 1 4 d . . .
C8 C -0.0772(3) 0.03019(14) 0.9702(2) 0.0228(5) Uani 1 4 d . . .
C9 C -0.0731(6) 0.4142(2) 0.9045(3) 0.0578(9) Uani 1 4 d . . .
C10 C 0.0630(6) 0.3477(2) 0.9529(3) 0.0517(8) Uani 1 4 d . . .
C11 C 0.2738(5) 0.3523(2) 0.9055(3) 0.0510(8) Uani 1 4 d . . .
C12 C 0.2708(6) 0.4214(2) 0.8268(3) 0.0522(8) Uani 1 4 d . . .
C13 C 0.0569(6) 0.4600(2) 0.8257(3) 0.0565(9) Uani 1 4 d . . .
H82 H -0.359(5) 0.056(2) 0.954(3) 0.061(10) Uiso 1 4 d . . .
H2 H -0.375(5) 0.2876(17) 0.719(2) 0.036(7) Uiso 1 4 d . . .
H3 H -0.149(4) 0.3714(18) 0.586(2) 0.034(7) Uiso 1 4 d . . .
H4 H 0.234(5) 0.3052(19) 0.588(3) 0.047(8) Uiso 1 4 d . . .
H5 H 0.233(5) 0.1806(19) 0.726(2) 0.044(8) Uiso 1 4 d . . .
H7 H 0.133(4) 0.0930(15) 0.878(2) 0.024(6) Uiso 1 4 d . . .
H9 H -0.211(6) 0.426(2) 0.919(3) 0.077(12) Uiso 1 4 d . . .
H10 H 0.028(5) 0.310(2) 1.004(3) 0.058(10) Uiso 1 4 d . . .
H11 H 0.389(5) 0.314(2) 0.921(3) 0.061(10) Uiso 1 4 d . . .
H12 H 0.393(6) 0.439(2) 0.782(3) 0.077(12) Uiso 1 4 d . . .
H13 H 0.007(6) 0.503(3) 0.780(3) 0.085(13) Uiso 1 4 d . . .

loop_
_atom_site_aniso_label
_atom_site_aniso_U_11
_atom_site_aniso_U_22
_atom_site_aniso_U_33
_atom_site_aniso_U_23
_atom_site_aniso_U_13
_atom_site_aniso_U_12
Fe 0.02746(19) 0.0309(2) 0.0346(2) 0.00765(17) -0.00164(14) -0.00064(16)
O1 0.0217(8) 0.0336(9) 0.0404(11) 0.0050(8) 0.0011(7) 0.0014(7)
O2 0.0170(8) 0.0317(9) 0.0394(11) 0.0084(8) 0.0032(7) 0.0012(7)
C1 0.0267(12) 0.0295(12) 0.0281(13) 0.0027(10) -0.0018(10) 0.0020(10)
C2 0.0296(14) 0.0341(14) 0.0324(15) 0.0045(11) -0.0029(11) 0.0026(11)
C3 0.0389(14) 0.0349(14) 0.0327(15) 0.0109(12) -0.0030(11) 0.0033(12)
C4 0.0398(15) 0.0433(16) 0.0329(15) 0.0103(12) 0.0072(12) 0.0045(12)
C5 0.0324(14) 0.0374(14) 0.0357(15) 0.0076(12) 0.0044(11) 0.0072(12)
C6 0.0281(12) 0.0249(12) 0.0273(13) -0.0032(10) -0.0007(10) -0.0008(10)
C7 0.0181(11) 0.0261(12) 0.0334(14) 0.0017(10) 0.0027(10) 0.0005(9)
C8 0.0170(10) 0.0208(11) 0.0306(13) -0.0044(9) 0.0003(9) -0.0011(8)
C9 0.0421(19) 0.064(2) 0.067(2) -0.0305(19) 0.0012(17) -0.0042(16)
C10 0.064(2) 0.055(2) 0.0363(18) 0.0009(15) -0.0035(15) -0.0191(17)
C11 0.0429(17) 0.0540(19) 0.056(2) 0.0074(16) -0.0169(15) -0.0064(15)
C12 0.0457(18) 0.0500(18) 0.061(2) 0.0087(16) -0.0066(16) -0.0137(15)
C13 0.069(2) 0.0340(16) 0.065(2) -0.0007(16) -0.0196(18) -0.0033(16)

loop_
_geom_bond_atom_site_label_1
_geom_bond_atom_site_label_2
_geom_bond_distance
_geom_bond_site_symmetry_2
_geom_bond_publ_flag
Fe C5 2.037(3) . ?
Fe C1 2.038(2) . ?
Fe C13 2.043(3) . ?
Fe C12 2.043(3) . ?
Fe C2 2.047(3) . ?
Fe C10 2.047(3) . ?
Fe C9 2.048(3) . ?
Fe C11 2.051(3) . ?
Fe C3 2.052(3) . ?
Fe C4 2.053(3) . ?
O1 C6 1.258(3) . ?
O2 C8 1.335(3) . ?
O2 H82 0.88(3) . ?
C1 C2 1.433(3) . ?
C1 C5 1.441(3) . ?
C1 C6 1.458(3) . ?
C2 C3 1.406(4) . ?
C2 H2 0.89(3) . ?
C3 C4 1.418(4) . ?
C3 H3 0.93(3) . ?
C4 C5 1.406(4) . ?
C4 H4 0.92(3) . ?
C5 H5 0.87(3) . ?
C6 C7 1.447(3) . ?
C7 C8 1.346(3) . ?
C7 H7 0.89(2) . ?
C8 C8 1.474(4) 3_557 ?
C9 C10 1.409(5) . ?
C9 C13 1.417(5) . ?
C9 H9 0.86(4) . ?
C10 C11 1.396(5) . ?
C10 H10 0.87(3) . ?
C11 C12 1.405(4) . ?
C11 H11 0.92(3) . ?
C12 C13 1.407(5) . ?
C12 H12 0.96(4) . ?
C13 H13 0.90(4) . ?
